data_4089594
loop_
_publ_author_name
'Courtemanche, Marc-Andr\'e'
'Larouche, J\'er\'emie'
'L\'egar\'e, Marc-Andr\'e'
'Bi, Wenhua'
'Maron, Laurent'
'Fontaine, Fr\'ed\'eric-Georges'

_publ_section_title
;
 A Tris(triphenylphosphine)aluminum Ambiphilic Precatalyst for the
 Reduction of Carbon Dioxide with Catecholborane
;
_journal_issue 22
_journal_name_full Organometallics
_journal_page_first 6804
_journal_paper_doi 10.1021/om400645s
_journal_volume 32
_journal_year 2013
_chemical_formula_moiety 'C54 H42 Al P3'
_chemical_formula_sum 'C54 H42 Al P3'
_chemical_formula_weight 810.77
_space_group_IT_number 2
_space_group_name_Hall '-P 1'
_space_group_name_H-M_alt 'P -1'
_symmetry_cell_setting triclinic
_symmetry_space_group_name_Hall '-P 1'
_symmetry_space_group_name_H-M 'P -1'
_atom_sites_solution_hydrogens geom
_atom_sites_solution_primary direct
_atom_sites_solution_secondary difmap
_audit_creation_method SHELXL-97
_cell_angle_alpha 87.5550(10)
_cell_angle_beta 82.8900(10)
_cell_angle_gamma 77.3160(10)
_cell_formula_units_Z 4
_cell_length_a 11.0020(2)
_cell_length_b 13.1765(2)
_cell_length_c 31.9414(6)
_cell_measurement_reflns_used 9852
_cell_measurement_temperature 150(2)
_cell_measurement_theta_max 25.8
_cell_measurement_theta_min 2.4
_cell_volume 4482.16(14)
_computing_cell_refinement SMART
_computing_data_collection 'SMART (Bruker, 2007)'
_computing_data_reduction 'SAINT+ (Bruker, 2007)'
_computing_molecular_graphics 'SHELXTL (Bruker, 2007)'
_computing_publication_material SHELXTL
_computing_structure_refinement 'SHELXL-97 (Sheldrick, 2008)'
_computing_structure_solution 'SHELXS-97 (Sheldrick, 2008)'
_diffrn_ambient_temperature 150(2)
_diffrn_measured_fraction_theta_full 0.989
_diffrn_measured_fraction_theta_max 0.989
_diffrn_measurement_device_type 'Bruker APEX II CCD area detector'
_diffrn_measurement_method 'phi and omega scans'
_diffrn_radiation_monochromator graphite
_diffrn_radiation_source 'fine-focus sealed tube'
_diffrn_radiation_type MoK\a
_diffrn_radiation_wavelength 0.71073
_diffrn_reflns_av_R_equivalents 0.0000
_diffrn_reflns_av_sigmaI/netI 0.0638
_diffrn_reflns_limit_h_max 13
_diffrn_reflns_limit_h_min -13
_diffrn_reflns_limit_k_max 16
_diffrn_reflns_limit_k_min -16
_diffrn_reflns_limit_l_max 39
_diffrn_reflns_limit_l_min 0
_diffrn_reflns_number 18131
_diffrn_reflns_theta_full 26.38
_diffrn_reflns_theta_max 26.38
_diffrn_reflns_theta_min 1.91
_exptl_absorpt_coefficient_mu 0.188
_exptl_absorpt_correction_T_max 0.9888
_exptl_absorpt_correction_T_min 0.965
_exptl_absorpt_correction_type multi-scan
_exptl_absorpt_process_details 'SADABS (Sheldrick, 1996)'
_exptl_crystal_colour colorless
_exptl_crystal_density_diffrn 1.201
_exptl_crystal_density_method 'not measured'
_exptl_crystal_description block
_exptl_crystal_F_000 1696
_exptl_crystal_size_max 0.20
_exptl_crystal_size_mid 0.16
_exptl_crystal_size_min 0.06
_platon_squeeze_details
;
The heavily disordered guest molecule of Toluene was squeezed out of the 
crystal srtucture in order to improve the structural model.
;
_refine_diff_density_max 0.347
_refine_diff_density_min -0.473
_refine_diff_density_rms 0.058
_refine_ls_extinction_method none
_refine_ls_goodness_of_fit_ref 1.049
_refine_ls_hydrogen_treatment constr
_refine_ls_matrix_type full
_refine_ls_number_parameters 1045
_refine_ls_number_reflns 18131
_refine_ls_number_restraints 0
_refine_ls_restrained_S_all 1.049
_refine_ls_R_factor_all 0.0878
_refine_ls_R_factor_gt 0.0526
_refine_ls_shift/su_max 0.001
_refine_ls_shift/su_mean 0.000
_refine_ls_structure_factor_coef Fsqd
_refine_ls_weighting_details 'calc w=1/[\s^2^(Fo^2^)+(0.0692P)^2^+0.5661P] where P=(Fo^2^+2Fc^2^)/3'
_refine_ls_weighting_scheme calc
_refine_ls_wR_factor_gt 0.1277
_refine_ls_wR_factor_ref 0.1402
_reflns_number_gt 12258
_reflns_number_total 18131
_reflns_threshold_expression >2sigma(I)
_cod_data_source_file om400645s_si_002.cif
_cod_data_source_block I
_cod_database_code 4089594

loop_
_symmetry_equiv_pos_as_xyz
'x, y, z'
'-x, -y, -z'

loop_
_atom_site_label
_atom_site_type_symbol
_atom_site_fract_x
_atom_site_fract_y
_atom_site_fract_z
_atom_site_U_iso_or_equiv
_atom_site_adp_type
_atom_site_occupancy
_atom_site_symmetry_multiplicity
_atom_site_calc_flag
_atom_site_refinement_flags
P1 P 0.59347(5) 0.87717(5) 0.088156(19) 0.02562(15) Uani 1 1 d .
P2 P 1.01548(6) 0.81922(5) 0.15678(2) 0.03289(17) Uani 1 1 d .
P3 P 0.96419(5) 0.55047(4) 0.109767(18) 0.02326(15) Uani 1 1 d .
P4 P 0.39254(6) 0.37421(5) 0.34762(2) 0.03031(16) Uani 1 1 d .
P5 P 0.59127(6) 0.06725(6) 0.34866(2) 0.04018(19) Uani 1 1 d .
P6 P 0.13463(6) 0.08896(5) 0.40433(2) 0.03143(16) Uani 1 1 d .
Al1 Al 0.79285(6) 0.72497(5) 0.11493(2) 0.02484(17) Uani 1 1 d .
Al2 Al 0.28758(7) 0.20683(6) 0.36808(2) 0.03146(19) Uani 1 1 d .
C1 C 0.4807(2) 0.84024(16) 0.05793(7) 0.0237(5) Uani 1 1 d .
C2 C 0.3648(2) 0.83067(18) 0.07927(8) 0.0314(6) Uani 1 1 d .
H2 H 0.3458 0.8472 0.1083 0.038 Uiso 1 1 calc R
C3 C 0.2778(2) 0.79768(19) 0.05882(9) 0.0370(6) Uani 1 1 d .
H3 H 0.1988 0.7930 0.0736 0.044 Uiso 1 1 calc R
C4 C 0.3055(2) 0.77131(19) 0.01665(9) 0.0364(6) Uani 1 1 d .
H4 H 0.2456 0.7483 0.0025 0.044 Uiso 1 1 calc R
C5 C 0.4201(2) 0.77859(19) -0.00472(8) 0.0341(6) Uani 1 1 d .
H5 H 0.4395 0.7598 -0.0336 0.041 Uiso 1 1 calc R
C6 C 0.5070(2) 0.81324(17) 0.01572(7) 0.0282(5) Uani 1 1 d .
H6 H 0.5855 0.8186 0.0007 0.034 Uiso 1 1 calc R
C7 C 0.5283(2) 1.01470(17) 0.10024(7) 0.0266(5) Uani 1 1 d .
C8 C 0.6017(2) 1.0644(2) 0.12147(8) 0.0371(6) Uani 1 1 d .
H8 H 0.6802 1.0266 0.1289 0.044 Uiso 1 1 calc R
C9 C 0.5614(3) 1.1679(2) 0.13178(8) 0.0417(7) Uani 1 1 d .
H9 H 0.6123 1.2007 0.1462 0.050 Uiso 1 1 calc R
C10 C 0.4482(3) 1.2237(2) 0.12137(8) 0.0414(7) Uani 1 1 d .
H10 H 0.4206 1.2949 0.1287 0.050 Uiso 1 1 calc R
C11 C 0.3747(2) 1.1762(2) 0.10029(9) 0.0442(7) Uani 1 1 d .
H11 H 0.2966 1.2149 0.0929 0.053 Uiso 1 1 calc R
C12 C 0.4142(2) 1.07138(19) 0.08975(8) 0.0354(6) Uani 1 1 d .
H12 H 0.3627 1.0389 0.0754 0.043 Uiso 1 1 calc R
C13 C 0.7332(2) 0.87934(17) 0.05170(7) 0.0256(5) Uani 1 1 d .
C14 C 0.7431(2) 0.94518(19) 0.01647(8) 0.0339(6) Uani 1 1 d .
H14 H 0.6721 0.9960 0.0098 0.041 Uiso 1 1 calc R
C15 C 0.8555(2) 0.9359(2) -0.00828(8) 0.0382(6) Uani 1 1 d .
H15 H 0.8626 0.9802 -0.0323 0.046 Uiso 1 1 calc R
C16 C 0.9594(2) 0.8618(2) 0.00162(8) 0.0387(6) Uani 1 1 d .
H16 H 1.0371 0.8549 -0.0158 0.046 Uiso 1 1 calc R
C17 C 0.9497(2) 0.79825(18) 0.03675(8) 0.0299(6) Uani 1 1 d .
H17 H 1.0216 0.7483 0.0432 0.036 Uiso 1 1 calc R
C18 C 0.8371(2) 0.80527(16) 0.06314(7) 0.0238(5) Uani 1 1 d .
C19 C 0.7872(2) 0.76286(17) 0.17444(7) 0.0254(5) Uani 1 1 d .
C20 C 0.6820(2) 0.74929(19) 0.20214(8) 0.0335(6) Uani 1 1 d .
H20 H 0.6113 0.7359 0.1908 0.040 Uiso 1 1 calc R
C21 C 0.6783(2) 0.75480(19) 0.24527(8) 0.0369(6) Uani 1 1 d .
H21 H 0.6047 0.7474 0.2630 0.044 Uiso 1 1 calc R
C22 C 0.7806(2) 0.77092(19) 0.26293(8) 0.0359(6) Uani 1 1 d .
H22 H 0.7797 0.7706 0.2927 0.043 Uiso 1 1 calc R
C23 C 0.8848(2) 0.78765(19) 0.23668(7) 0.0344(6) Uani 1 1 d .
H23 H 0.9550 0.8003 0.2485 0.041 Uiso 1 1 calc R
C24 C 0.8870(2) 0.78600(18) 0.19314(7) 0.0286(5) Uani 1 1 d .
C25 C 1.1478(2) 0.7827(2) 0.18826(8) 0.0328(6) Uani 1 1 d .
C26 C 1.1935(3) 0.6764(2) 0.19444(10) 0.0522(8) Uani 1 1 d .
H26 H 1.1561 0.6281 0.1822 0.063 Uiso 1 1 calc R
C27 C 1.2913(3) 0.6401(2) 0.21771(11) 0.0613(9) Uani 1 1 d .
H27 H 1.3192 0.5674 0.2222 0.074 Uiso 1 1 calc R
C28 C 1.3484(3) 0.7083(3) 0.23442(10) 0.0594(9) Uani 1 1 d .
H28 H 1.4170 0.6829 0.2501 0.071 Uiso 1 1 calc R
C29 C 1.3074(3) 0.8134(2) 0.22864(10) 0.0552(8) Uani 1 1 d .
H29 H 1.3472 0.8607 0.2405 0.066 Uiso 1 1 calc R
C30 C 1.2071(2) 0.8506(2) 0.20533(9) 0.0427(7) Uani 1 1 d .
H30 H 1.1792 0.9235 0.2012 0.051 Uiso 1 1 calc R
C31 C 0.9777(2) 0.9615(2) 0.15931(8) 0.0364(6) Uani 1 1 d .
C32 C 1.0519(3) 1.0176(3) 0.13427(11) 0.0714(10) Uani 1 1 d .
H32 H 1.1213 0.9816 0.1160 0.086 Uiso 1 1 calc R
C33 C 1.0273(4) 1.1262(3) 0.13514(14) 0.0898(13) Uani 1 1 d .
H33 H 1.0798 1.1629 0.1176 0.108 Uiso 1 1 calc R
C34 C 0.9288(4) 1.1793(3) 0.16091(12) 0.0684(10) Uani 1 1 d .
H34 H 0.9142 1.2530 0.1621 0.082 Uiso 1 1 calc R
C35 C 0.8501(3) 1.1265(2) 0.18529(9) 0.0519(8) Uani 1 1 d .
H35 H 0.7790 1.1638 0.2025 0.062 Uiso 1 1 calc R
C36 C 0.8747(3) 1.0192(2) 0.18470(8) 0.0432(7) Uani 1 1 d .
H36 H 0.8204 0.9835 0.2020 0.052 Uiso 1 1 calc R
C37 C 0.7202(2) 0.60082(18) 0.10773(7) 0.0245(5) Uani 1 1 d .
C38 C 0.5991(2) 0.5836(2) 0.10743(7) 0.0341(6) Uani 1 1 d .
H38 H 0.5291 0.6406 0.1115 0.041 Uiso 1 1 calc R
C39 C 0.5791(3) 0.4857(2) 0.10131(8) 0.0414(7) Uani 1 1 d .
H39 H 0.4958 0.4766 0.1013 0.050 Uiso 1 1 calc R
C40 C 0.6781(3) 0.4009(2) 0.09516(8) 0.0432(7) Uani 1 1 d .
H40 H 0.6631 0.3344 0.0902 0.052 Uiso 1 1 calc R
C41 C 0.7997(3) 0.41313(19) 0.09628(7) 0.0362(6) Uani 1 1 d .
H41 H 0.8684 0.3550 0.0929 0.043 Uiso 1 1 calc R
C42 C 0.8197(2) 0.51183(18) 0.10243(7) 0.0250(5) Uani 1 1 d .
C43 C 1.0177(2) 0.47754(17) 0.15653(7) 0.0241(5) Uani 1 1 d .
C44 C 0.9415(2) 0.49792(19) 0.19448(7) 0.0313(6) Uani 1 1 d .
H44 H 0.8629 0.5457 0.1951 0.038 Uiso 1 1 calc R
C45 C 0.9785(2) 0.4496(2) 0.23137(8) 0.0376(6) Uani 1 1 d .
H45 H 0.9248 0.4636 0.2571 0.045 Uiso 1 1 calc R
C46 C 1.0922(2) 0.3815(2) 0.23115(8) 0.0401(7) Uani 1 1 d .
H46 H 1.1180 0.3494 0.2567 0.048 Uiso 1 1 calc R
C47 C 1.1684(3) 0.3598(2) 0.19415(8) 0.0452(7) Uani 1 1 d .
H47 H 1.2468 0.3119 0.1940 0.054 Uiso 1 1 calc R
C48 C 1.1317(2) 0.40771(19) 0.15658(8) 0.0368(6) Uani 1 1 d .
H48 H 1.1852 0.3923 0.1309 0.044 Uiso 1 1 calc R
C49 C 1.0898(2) 0.50343(17) 0.06823(7) 0.0245(5) Uani 1 1 d .
C50 C 1.0870(2) 0.4305(2) 0.03886(8) 0.0378(6) Uani 1 1 d .
H50 H 1.0146 0.4023 0.0391 0.045 Uiso 1 1 calc R
C51 C 1.1902(3) 0.3980(2) 0.00883(8) 0.0477(7) Uani 1 1 d .
H51 H 1.1878 0.3471 -0.0111 0.057 Uiso 1 1 calc R
C52 C 1.2942(3) 0.4384(2) 0.00775(8) 0.0400(7) Uani 1 1 d .
H52 H 1.3638 0.4159 -0.0129 0.048 Uiso 1 1 calc R
C53 C 1.2988(2) 0.5119(2) 0.03663(8) 0.0400(7) Uani 1 1 d .
H53 H 1.3714 0.5401 0.0360 0.048 Uiso 1 1 calc R
C54 C 1.1966(2) 0.54415(19) 0.06642(8) 0.0357(6) Uani 1 1 d .
H54 H 1.1995 0.5953 0.0861 0.043 Uiso 1 1 calc R
C55 C 0.4787(2) 0.40787(18) 0.29831(8) 0.0308(6) Uani 1 1 d .
C56 C 0.4664(3) 0.3571(2) 0.26188(8) 0.0420(7) Uani 1 1 d .
H56 H 0.4116 0.3102 0.2633 0.050 Uiso 1 1 calc R
C57 C 0.5339(3) 0.3752(2) 0.22365(9) 0.0494(8) Uani 1 1 d .
H57 H 0.5248 0.3407 0.1991 0.059 Uiso 1 1 calc R
C58 C 0.6138(3) 0.4424(2) 0.22115(9) 0.0463(7) Uani 1 1 d .
H58 H 0.6596 0.4547 0.1949 0.056 Uiso 1 1 calc R
C59 C 0.6273(2) 0.4917(2) 0.25673(9) 0.0420(7) Uani 1 1 d .
H59 H 0.6830 0.5379 0.2551 0.050 Uiso 1 1 calc R
C60 C 0.5601(2) 0.47464(19) 0.29507(8) 0.0364(6) Uani 1 1 d .
H60 H 0.5702 0.5094 0.3194 0.044 Uiso 1 1 calc R
C61 C 0.4282(2) 0.45746(18) 0.38640(7) 0.0300(6) Uani 1 1 d .
C62 C 0.5386(2) 0.4244(2) 0.40464(8) 0.0409(7) Uani 1 1 d .
H62 H 0.5936 0.3605 0.3962 0.049 Uiso 1 1 calc R
C63 C 0.5698(3) 0.4835(2) 0.43510(9) 0.0464(7) Uani 1 1 d .
H63 H 0.6457 0.4599 0.4473 0.056 Uiso 1 1 calc R
C64 C 0.4916(3) 0.5755(2) 0.44759(8) 0.0427(7) Uani 1 1 d .
H64 H 0.5131 0.6156 0.4684 0.051 Uiso 1 1 calc R
C65 C 0.3820(3) 0.6097(2) 0.42997(8) 0.0447(7) Uani 1 1 d .
H65 H 0.3276 0.6736 0.4387 0.054 Uiso 1 1 calc R
C66 C 0.3501(2) 0.5512(2) 0.39946(8) 0.0376(6) Uani 1 1 d .
H66 H 0.2740 0.5757 0.3874 0.045 Uiso 1 1 calc R
C67 C 0.2271(2) 0.41696(18) 0.34162(7) 0.0301(6) Uani 1 1 d .
C68 C 0.1648(3) 0.51250(19) 0.32586(8) 0.0380(6) Uani 1 1 d .
H68 H 0.2104 0.5631 0.3148 0.046 Uiso 1 1 calc R
C69 C 0.0362(3) 0.5319(2) 0.32665(8) 0.0443(7) Uani 1 1 d .
H69 H -0.0075 0.5968 0.3165 0.053 Uiso 1 1 calc R
C70 C -0.0295(2) 0.4574(2) 0.34216(8) 0.0401(7) Uani 1 1 d .
H70 H -0.1183 0.4722 0.3434 0.048 Uiso 1 1 calc R
C71 C 0.0336(2) 0.3612(2) 0.35592(7) 0.0359(6) Uani 1 1 d .
H71 H -0.0129 0.3101 0.3656 0.043 Uiso 1 1 calc R
C72 C 0.1641(2) 0.33743(19) 0.35598(7) 0.0308(6) Uani 1 1 d .
C73 C 0.3639(2) 0.13081(18) 0.31542(7) 0.0304(6) Uani 1 1 d .
C74 C 0.4907(2) 0.08103(19) 0.30611(8) 0.0338(6) Uani 1 1 d .
C75 C 0.5364(3) 0.0407(2) 0.26606(8) 0.0418(7) Uani 1 1 d .
H75 H 0.6223 0.0073 0.2602 0.050 Uiso 1 1 calc R
C76 C 0.4584(3) 0.0488(2) 0.23497(9) 0.0448(7) Uani 1 1 d .
H76 H 0.4905 0.0218 0.2077 0.054 Uiso 1 1 calc R
C77 C 0.3333(3) 0.0963(2) 0.24363(9) 0.0446(7) Uani 1 1 d .
H77 H 0.2785 0.1019 0.2225 0.054 Uiso 1 1 calc R
C78 C 0.2881(3) 0.13587(19) 0.28346(8) 0.0399(7) Uani 1 1 d .
H78 H 0.2017 0.1678 0.2891 0.048 Uiso 1 1 calc R
C79 C 0.6210(2) -0.0730(2) 0.35838(8) 0.0383(6) Uani 1 1 d .
C80 C 0.5373(3) -0.1326(2) 0.34948(9) 0.0486(7) Uani 1 1 d .
H80 H 0.4652 -0.1004 0.3364 0.058 Uiso 1 1 calc R
C81 C 0.5576(3) -0.2383(3) 0.35935(10) 0.0586(8) Uani 1 1 d .
H81 H 0.4992 -0.2773 0.3531 0.070 Uiso 1 1 calc R
C82 C 0.6614(3) -0.2867(3) 0.37803(10) 0.0638(9) Uani 1 1 d .
H82 H 0.6760 -0.3593 0.3841 0.077 Uiso 1 1 calc R
C83 C 0.7441(3) -0.2295(3) 0.38792(9) 0.0596(9) Uani 1 1 d .
H83 H 0.8156 -0.2628 0.4011 0.072 Uiso 1 1 calc R
C84 C 0.7245(3) -0.1234(2) 0.37886(8) 0.0493(7) Uani 1 1 d .
H84 H 0.7814 -0.0846 0.3866 0.059 Uiso 1 1 calc R
C85 C 0.7384(2) 0.0896(2) 0.32073(8) 0.0372(6) Uani 1 1 d .
C86 C 0.8442(2) 0.0160(2) 0.30594(8) 0.0403(7) Uani 1 1 d .
H86 H 0.8446 -0.0559 0.3099 0.048 Uiso 1 1 calc R
C87 C 0.9490(3) 0.0463(3) 0.28558(9) 0.0489(8) Uani 1 1 d .
H87 H 1.0217 -0.0051 0.2766 0.059 Uiso 1 1 calc R
C88 C 0.9495(3) 0.1490(3) 0.27812(10) 0.0582(9) Uani 1 1 d .
H88 H 1.0209 0.1685 0.2629 0.070 Uiso 1 1 calc R
C89 C 0.8465(3) 0.2247(3) 0.29270(11) 0.0594(9) Uani 1 1 d .
H89 H 0.8470 0.2963 0.2881 0.071 Uiso 1 1 calc R
C90 C 0.7429(3) 0.1949(2) 0.31406(10) 0.0526(8) Uani 1 1 d .
H90 H 0.6726 0.2469 0.3246 0.063 Uiso 1 1 calc R
C91 C 0.3201(2) 0.16215(18) 0.42648(8) 0.0312(6) Uani 1 1 d .
C92 C 0.4028(2) 0.1833(2) 0.45361(8) 0.0395(6) Uani 1 1 d .
H92 H 0.4563 0.2294 0.4443 0.047 Uiso 1 1 calc R
C93 C 0.4081(2) 0.1389(2) 0.49335(8) 0.0428(7) Uani 1 1 d .
H93 H 0.4646 0.1549 0.5110 0.051 Uiso 1 1 calc R
C94 C 0.3312(2) 0.0707(2) 0.50775(9) 0.0439(7) Uani 1 1 d .
H94 H 0.3359 0.0394 0.5350 0.053 Uiso 1 1 calc R
C95 C 0.2481(2) 0.0487(2) 0.48233(8) 0.0434(7) Uani 1 1 d .
H95 H 0.1954 0.0022 0.4920 0.052 Uiso 1 1 calc R
C96 C 0.2420(2) 0.09488(19) 0.44256(8) 0.0317(6) Uani 1 1 d .
C97 C -0.0208(2) 0.14616(17) 0.43065(7) 0.0277(5) Uani 1 1 d .
C98 C -0.0369(2) 0.22169(19) 0.46107(8) 0.0356(6) Uani 1 1 d .
H98 H 0.0346 0.2404 0.4698 0.043 Uiso 1 1 calc R
C99 C -0.1551(2) 0.2699(2) 0.47874(8) 0.0400(7) Uani 1 1 d .
H99 H -0.1648 0.3225 0.4991 0.048 Uiso 1 1 calc R
C100 C -0.2601(2) 0.2416(2) 0.46676(8) 0.0392(7) Uani 1 1 d .
H100 H -0.3416 0.2721 0.4799 0.047 Uiso 1 1 calc R
C101 C -0.2451(2) 0.1687(2) 0.43557(8) 0.0398(7) Uani 1 1 d .
H101 H -0.3165 0.1506 0.4265 0.048 Uiso 1 1 calc R
C102 C -0.1267(2) 0.12229(19) 0.41766(8) 0.0363(6) Uani 1 1 d .
H102 H -0.1174 0.0730 0.3960 0.044 Uiso 1 1 calc R
C103 C 0.1228(2) -0.04449(19) 0.39695(8) 0.0338(6) Uani 1 1 d .
C104 C 0.0673(3) -0.1015(2) 0.42829(8) 0.0422(7) Uani 1 1 d .
H104 H 0.0408 -0.0725 0.4555 0.051 Uiso 1 1 calc R
C105 C 0.0496(3) -0.1999(2) 0.42087(10) 0.0488(7) Uani 1 1 d .
H105 H 0.0120 -0.2382 0.4427 0.059 Uiso 1 1 calc R
C106 C 0.0876(3) -0.2413(2) 0.38112(11) 0.0512(8) Uani 1 1 d .
H106 H 0.0739 -0.3078 0.3753 0.061 Uiso 1 1 calc R
C107 C 0.1448(3) -0.1870(3) 0.35016(11) 0.0580(9) Uani 1 1 d .
H107 H 0.1726 -0.2169 0.3232 0.070 Uiso 1 1 calc R
C108 C 0.1627(2) -0.0882(2) 0.35777(9) 0.0438(7) Uani 1 1 d .
H108 H 0.2023 -0.0510 0.3360 0.053 Uiso 1 1 calc R

loop_
_atom_site_aniso_label
_atom_site_aniso_U_11
_atom_site_aniso_U_22
_atom_site_aniso_U_33
_atom_site_aniso_U_23
_atom_site_aniso_U_13
_atom_site_aniso_U_12
P1 0.0211(3) 0.0247(3) 0.0305(4) 0.0018(3) -0.0060(3) -0.0026(3)
P2 0.0279(4) 0.0440(4) 0.0285(4) -0.0027(3) -0.0009(3) -0.0124(3)
P3 0.0255(3) 0.0214(3) 0.0228(3) 0.0007(3) -0.0056(3) -0.0036(3)
P4 0.0315(4) 0.0253(4) 0.0322(4) 0.0019(3) -0.0019(3) -0.0033(3)
P5 0.0321(4) 0.0474(5) 0.0385(4) -0.0103(3) -0.0018(3) -0.0027(3)
P6 0.0290(4) 0.0315(4) 0.0315(4) 0.0012(3) 0.0009(3) -0.0043(3)
Al1 0.0247(4) 0.0267(4) 0.0248(4) 0.0003(3) -0.0042(3) -0.0085(3)
Al2 0.0275(4) 0.0304(4) 0.0331(4) 0.0010(3) -0.0003(3) -0.0012(3)
C1 0.0206(12) 0.0169(12) 0.0311(14) 0.0022(10) -0.0013(10) -0.0003(10)
C2 0.0288(14) 0.0293(14) 0.0346(15) -0.0042(11) 0.0008(11) -0.0048(11)
C3 0.0231(13) 0.0397(16) 0.0484(18) -0.0025(13) 0.0011(12) -0.0102(12)
C4 0.0262(14) 0.0359(15) 0.0513(18) -0.0015(13) -0.0132(12) -0.0105(12)
C5 0.0351(15) 0.0347(15) 0.0331(15) -0.0035(12) -0.0062(12) -0.0069(12)
C6 0.0213(12) 0.0275(13) 0.0350(15) 0.0018(11) -0.0033(11) -0.0038(10)
C7 0.0276(13) 0.0242(13) 0.0257(13) 0.0005(10) 0.0028(10) -0.0040(11)
C8 0.0386(15) 0.0366(16) 0.0370(15) -0.0035(12) -0.0100(12) -0.0064(12)
C9 0.0518(18) 0.0369(16) 0.0396(16) -0.0101(13) -0.0031(13) -0.0162(14)
C10 0.0457(17) 0.0276(15) 0.0483(17) -0.0123(13) 0.0125(14) -0.0104(13)
C11 0.0301(15) 0.0313(16) 0.065(2) -0.0066(14) 0.0030(14) 0.0032(12)
C12 0.0256(13) 0.0316(15) 0.0483(16) -0.0059(12) -0.0015(12) -0.0052(11)
C13 0.0230(12) 0.0235(13) 0.0313(13) 0.0010(10) -0.0051(10) -0.0067(10)
C14 0.0263(14) 0.0309(14) 0.0444(16) 0.0119(12) -0.0115(12) -0.0042(11)
C15 0.0360(15) 0.0371(16) 0.0433(16) 0.0201(13) -0.0068(13) -0.0144(13)
C16 0.0235(13) 0.0490(17) 0.0423(16) 0.0090(13) 0.0013(12) -0.0101(12)
C17 0.0190(12) 0.0316(14) 0.0394(15) 0.0052(12) -0.0058(11) -0.0059(11)
C18 0.0222(12) 0.0186(12) 0.0331(13) 0.0011(10) -0.0103(10) -0.0064(10)
C19 0.0243(12) 0.0241(13) 0.0281(13) -0.0011(10) -0.0032(10) -0.0055(10)
C20 0.0285(14) 0.0400(15) 0.0339(15) -0.0034(12) -0.0040(11) -0.0108(12)
C21 0.0347(15) 0.0408(16) 0.0346(15) -0.0038(12) 0.0072(12) -0.0125(12)
C22 0.0395(15) 0.0430(16) 0.0261(14) -0.0049(12) -0.0010(12) -0.0113(13)
C23 0.0325(14) 0.0454(16) 0.0276(14) -0.0056(12) -0.0032(11) -0.0125(12)
C24 0.0264(13) 0.0312(14) 0.0272(14) -0.0046(11) 0.0009(10) -0.0059(11)
C25 0.0248(13) 0.0368(16) 0.0362(15) -0.0019(12) 0.0018(11) -0.0082(12)
C26 0.0403(17) 0.0378(17) 0.081(2) -0.0054(15) -0.0135(16) -0.0103(14)
C27 0.0389(17) 0.0417(18) 0.102(3) 0.0111(18) -0.0180(18) -0.0031(15)
C28 0.0353(17) 0.061(2) 0.084(2) 0.0154(18) -0.0245(16) -0.0092(16)
C29 0.0443(18) 0.056(2) 0.075(2) 0.0041(17) -0.0254(16) -0.0228(16)
C30 0.0364(15) 0.0381(16) 0.0563(18) 0.0010(13) -0.0137(13) -0.0097(13)
C31 0.0332(15) 0.0449(16) 0.0316(15) 0.0107(13) -0.0046(12) -0.0111(13)
C32 0.054(2) 0.059(2) 0.086(3) 0.0279(19) 0.0213(19) -0.0020(17)
C33 0.074(3) 0.059(3) 0.123(3) 0.046(2) 0.017(3) -0.012(2)
C34 0.076(3) 0.043(2) 0.088(3) 0.0228(19) -0.026(2) -0.0118(19)
C35 0.061(2) 0.0432(19) 0.0494(18) 0.0045(15) -0.0166(16) -0.0021(16)
C36 0.0471(17) 0.0463(18) 0.0372(16) 0.0037(13) -0.0070(14) -0.0124(14)
C37 0.0278(13) 0.0295(13) 0.0180(12) 0.0053(10) -0.0044(10) -0.0100(11)
C38 0.0329(14) 0.0403(16) 0.0326(14) 0.0104(12) -0.0091(11) -0.0149(12)
C39 0.0423(16) 0.0503(18) 0.0418(16) 0.0153(14) -0.0166(13) -0.0284(15)
C40 0.0623(19) 0.0374(16) 0.0411(16) 0.0083(13) -0.0151(14) -0.0316(15)
C41 0.0487(17) 0.0291(15) 0.0342(15) 0.0041(11) -0.0105(13) -0.0137(13)
C42 0.0329(13) 0.0271(13) 0.0174(12) 0.0038(10) -0.0045(10) -0.0114(11)
C43 0.0282(13) 0.0204(12) 0.0243(13) 0.0008(10) -0.0058(10) -0.0051(10)
C44 0.0292(13) 0.0322(14) 0.0299(14) 0.0029(11) -0.0042(11) -0.0009(11)
C45 0.0408(16) 0.0435(16) 0.0263(14) 0.0055(12) 0.0001(12) -0.0077(13)
C46 0.0437(16) 0.0436(17) 0.0319(16) 0.0128(12) -0.0125(13) -0.0051(13)
C47 0.0404(16) 0.0472(18) 0.0381(17) 0.0071(13) -0.0068(14) 0.0116(14)
C48 0.0375(15) 0.0361(15) 0.0297(14) 0.0031(12) -0.0023(12) 0.0056(12)
C49 0.0297(13) 0.0205(12) 0.0216(12) 0.0016(10) -0.0047(10) -0.0013(10)
C50 0.0397(16) 0.0429(16) 0.0316(15) -0.0065(12) -0.0051(12) -0.0095(13)
C51 0.0562(19) 0.0514(19) 0.0336(16) -0.0188(14) 0.0005(14) -0.0073(16)
C52 0.0411(16) 0.0421(17) 0.0279(15) 0.0040(13) 0.0062(12) 0.0038(13)
C53 0.0334(15) 0.0394(16) 0.0433(17) 0.0036(13) 0.0035(13) -0.0047(13)
C54 0.0390(15) 0.0307(15) 0.0364(15) -0.0050(12) 0.0008(12) -0.0077(12)
C55 0.0325(14) 0.0219(13) 0.0335(15) -0.0002(11) 0.0005(11) 0.0016(11)
C56 0.0499(17) 0.0380(16) 0.0384(17) -0.0009(13) -0.0009(14) -0.0127(13)
C57 0.062(2) 0.0524(19) 0.0320(17) -0.0050(14) -0.0012(15) -0.0106(16)
C58 0.0480(18) 0.0517(19) 0.0347(17) 0.0054(14) 0.0074(13) -0.0094(15)
C59 0.0402(16) 0.0382(16) 0.0459(18) 0.0025(13) 0.0053(14) -0.0111(13)
C60 0.0381(15) 0.0312(15) 0.0383(16) -0.0013(12) -0.0013(13) -0.0056(12)
C61 0.0327(14) 0.0299(14) 0.0273(14) 0.0051(11) -0.0031(11) -0.0075(12)
C62 0.0435(16) 0.0301(15) 0.0481(17) 0.0035(13) -0.0106(13) -0.0038(13)
C63 0.0509(18) 0.0462(18) 0.0481(18) 0.0118(14) -0.0246(14) -0.0154(15)
C64 0.0485(17) 0.0517(19) 0.0307(15) -0.0048(13) -0.0035(13) -0.0167(15)
C65 0.0391(16) 0.0491(18) 0.0436(17) -0.0131(14) 0.0037(13) -0.0073(14)
C66 0.0315(14) 0.0395(16) 0.0396(16) -0.0041(13) -0.0014(12) -0.0036(13)
C67 0.0363(14) 0.0275(14) 0.0240(13) -0.0031(11) -0.0023(11) -0.0018(12)
C68 0.0466(17) 0.0287(15) 0.0393(16) -0.0004(12) -0.0109(13) -0.0064(13)
C69 0.0500(18) 0.0335(16) 0.0460(17) -0.0055(13) -0.0190(14) 0.0068(14)
C70 0.0338(15) 0.0450(17) 0.0370(16) -0.0067(13) -0.0088(12) 0.0049(13)
C71 0.0357(15) 0.0405(16) 0.0298(14) -0.0011(12) -0.0030(12) -0.0046(12)
C72 0.0299(14) 0.0361(15) 0.0237(13) -0.0041(11) -0.0004(11) -0.0021(12)
C73 0.0319(14) 0.0258(13) 0.0325(14) 0.0047(11) -0.0007(11) -0.0064(11)
C74 0.0321(14) 0.0318(14) 0.0366(15) -0.0030(12) 0.0011(12) -0.0076(12)
C75 0.0379(15) 0.0468(17) 0.0404(17) -0.0089(13) -0.0009(13) -0.0087(13)
C76 0.0543(19) 0.0465(18) 0.0339(16) -0.0058(13) 0.0011(14) -0.0142(15)
C77 0.0551(19) 0.0412(17) 0.0413(17) 0.0037(13) -0.0175(14) -0.0128(14)
C78 0.0407(16) 0.0338(15) 0.0448(17) 0.0012(13) -0.0064(13) -0.0068(13)
C79 0.0358(15) 0.0494(17) 0.0280(14) -0.0004(12) 0.0017(12) -0.0085(13)
C80 0.0379(16) 0.059(2) 0.0485(18) 0.0082(15) 0.0029(14) -0.0160(15)
C81 0.058(2) 0.064(2) 0.058(2) 0.0155(17) -0.0011(17) -0.0304(18)
C82 0.067(2) 0.058(2) 0.065(2) 0.0262(17) -0.0045(18) -0.0169(19)
C83 0.061(2) 0.068(2) 0.0493(19) 0.0234(17) -0.0112(16) -0.0136(18)
C84 0.0577(19) 0.059(2) 0.0329(16) 0.0056(14) -0.0081(14) -0.0167(16)
C85 0.0321(15) 0.0423(17) 0.0370(15) -0.0031(13) -0.0079(12) -0.0052(13)
C86 0.0345(15) 0.0409(16) 0.0427(16) -0.0029(13) -0.0008(13) -0.0037(13)
C87 0.0321(16) 0.062(2) 0.0520(19) 0.0031(16) -0.0099(14) -0.0074(15)
C88 0.0450(19) 0.079(3) 0.060(2) 0.0149(18) -0.0178(16) -0.0307(19)
C89 0.059(2) 0.047(2) 0.079(2) 0.0099(17) -0.0211(18) -0.0218(18)
C90 0.0442(18) 0.0415(18) 0.071(2) 0.0012(15) -0.0173(16) -0.0009(15)
C91 0.0221(13) 0.0269(14) 0.0387(15) -0.0005(11) 0.0012(11) 0.0046(11)
C92 0.0277(14) 0.0393(16) 0.0486(17) 0.0018(13) -0.0033(12) -0.0024(12)
C93 0.0353(15) 0.0486(18) 0.0406(17) -0.0025(14) -0.0075(13) 0.0014(14)
C94 0.0393(16) 0.0526(18) 0.0360(16) 0.0088(13) -0.0056(13) -0.0030(14)
C95 0.0380(16) 0.0468(17) 0.0417(17) 0.0130(13) 0.0005(13) -0.0067(13)
C96 0.0257(13) 0.0305(14) 0.0348(15) -0.0002(11) 0.0012(11) 0.0001(11)
C97 0.0295(13) 0.0242(13) 0.0282(13) 0.0054(11) -0.0028(11) -0.0048(11)
C98 0.0293(14) 0.0393(16) 0.0383(15) -0.0053(12) -0.0061(12) -0.0054(12)
C99 0.0377(16) 0.0411(16) 0.0379(16) -0.0088(12) -0.0053(13) 0.0008(13)
C100 0.0297(14) 0.0399(16) 0.0411(16) 0.0023(13) 0.0002(12) 0.0043(12)
C101 0.0303(15) 0.0382(16) 0.0518(17) -0.0002(14) -0.0116(13) -0.0056(12)
C102 0.0335(15) 0.0325(15) 0.0427(16) -0.0057(12) -0.0049(12) -0.0057(12)
C103 0.0309(14) 0.0311(14) 0.0354(15) -0.0026(12) -0.0019(12) 0.0014(12)
C104 0.0569(18) 0.0318(16) 0.0371(16) -0.0035(13) -0.0060(14) -0.0068(14)
C105 0.0599(19) 0.0303(16) 0.057(2) 0.0038(14) -0.0173(16) -0.0062(14)
C106 0.0506(19) 0.0301(16) 0.072(2) -0.0083(16) -0.0182(17) 0.0010(14)
C107 0.056(2) 0.054(2) 0.058(2) -0.0264(17) -0.0056(17) 0.0034(17)
C108 0.0384(16) 0.0450(18) 0.0439(17) -0.0073(14) -0.0020(13) -0.0004(13)

loop_
_atom_type_symbol
_atom_type_description
_atom_type_scat_dispersion_real
_atom_type_scat_dispersion_imag
_atom_type_scat_source
C C 0.0033 0.0016 'International Tables Vol C Tables 4.2.6.8 and 6.1.1.4'
H H 0.0000 0.0000 'International Tables Vol C Tables 4.2.6.8 and 6.1.1.4'
Al Al 0.0645 0.0514 'International Tables Vol C Tables 4.2.6.8 and 6.1.1.4'
P P 0.1023 0.0942 'International Tables Vol C Tables 4.2.6.8 and 6.1.1.4'

loop_
_geom_angle_atom_site_label_1
_geom_angle_atom_site_label_2
_geom_angle_atom_site_label_3
_geom_angle
C13 P1 C1 106.76(10)
C13 P1 C7 103.99(10)
C1 P1 C7 104.55(10)
C13 P1 Al1 71.73(7)
C1 P1 Al1 120.30(7)
C7 P1 Al1 134.48(8)
C31 P2 C24 101.40(11)
C31 P2 C25 102.72(11)
C24 P2 C25 101.63(11)
C49 P3 C42 112.34(10)
C49 P3 C43 103.41(10)
C42 P3 C43 105.02(10)
C49 P3 Al1 130.35(7)
C42 P3 Al1 75.56(8)
C43 P3 Al1 122.35(8)
C67 P4 C61 107.46(11)
C67 P4 C55 106.53(11)
C61 P4 C55 104.05(11)
C67 P4 Al2 73.73(8)
C61 P4 Al2 123.81(8)
C55 P4 Al2 130.19(8)
C79 P5 C85 104.36(12)
C79 P5 C74 101.12(12)
C85 P5 C74 102.17(11)
C96 P6 C103 110.99(11)
C96 P6 C97 105.05(11)
C103 P6 C97 102.12(11)
C96 P6 Al2 74.56(8)
C103 P6 Al2 133.43(9)
C97 P6 Al2 121.58(8)
C19 Al1 C18 128.11(10)
C19 Al1 C37 113.71(9)
C18 Al1 C37 117.52(9)
C19 Al1 P3 102.05(7)
C18 Al1 P3 104.27(7)
C37 Al1 P3 67.52(7)
C19 Al1 P1 101.61(7)
C18 Al1 P1 64.82(6)
C37 Al1 P1 97.20(7)
P3 Al1 P1 155.56(3)
C91 Al2 C73 126.58(10)
C91 Al2 C72 121.84(10)
C73 Al2 C72 111.55(10)
C91 Al2 P6 66.85(8)
C73 Al2 P6 102.96(8)
C72 Al2 P6 100.91(8)
C91 Al2 P4 107.77(8)
C73 Al2 P4 94.50(7)
C72 Al2 P4 65.91(8)
P6 Al2 P4 161.31(4)
C6 C1 C2 118.2(2)
C6 C1 P1 123.56(17)
C2 C1 P1 118.01(17)
C3 C2 C1 121.0(2)
C3 C2 H2 119.5
C1 C2 H2 119.5
C2 C3 C4 120.0(2)
C2 C3 H3 120.0
C4 C3 H3 120.0
C5 C4 C3 119.8(2)
C5 C4 H4 120.1
C3 C4 H4 120.1
C4 C5 C6 120.2(2)
C4 C5 H5 119.9
C6 C5 H5 119.9
C5 C6 C1 120.7(2)
C5 C6 H6 119.6
C1 C6 H6 119.6
C12 C7 C8 118.7(2)
C12 C7 P1 125.15(18)
C8 C7 P1 116.19(18)
C9 C8 C7 120.6(2)
C9 C8 H8 119.7
C7 C8 H8 119.7
C10 C9 C8 120.5(2)
C10 C9 H9 119.7
C8 C9 H9 119.7
C9 C10 C11 119.7(2)
C9 C10 H10 120.1
C11 C10 H10 120.1
C10 C11 C12 120.4(2)
C10 C11 H11 119.8
C12 C11 H11 119.8
C7 C12 C11 120.1(2)
C7 C12 H12 120.0
C11 C12 H12 120.0
C14 C13 C18 121.7(2)
C14 C13 P1 126.79(17)
C18 C13 P1 111.50(16)
C15 C14 C13 119.6(2)
C15 C14 H14 120.2
C13 C14 H14 120.2
C14 C15 C16 120.1(2)
C14 C15 H15 119.9
C16 C15 H15 119.9
C17 C16 C15 120.1(2)
C17 C16 H16 120.0
C15 C16 H16 120.0
C16 C17 C18 121.9(2)
C16 C17 H17 119.1
C18 C17 H17 119.1
C17 C18 C13 116.6(2)
C17 C18 Al1 131.42(16)
C13 C18 Al1 111.95(16)
C20 C19 C24 116.3(2)
C20 C19 Al1 117.07(16)
C24 C19 Al1 125.82(17)
C21 C20 C19 121.9(2)
C21 C20 H20 119.0
C19 C20 H20 119.0
C22 C21 C20 120.6(2)
C22 C21 H21 119.7
C20 C21 H21 119.7
C21 C22 C23 119.2(2)
C21 C22 H22 120.4
C23 C22 H22 120.4
C22 C23 C24 120.3(2)
C22 C23 H23 119.8
C24 C23 H23 119.8
C23 C24 C19 121.5(2)
C23 C24 P2 122.38(18)
C19 C24 P2 116.09(17)
C30 C25 C26 117.7(2)
C30 C25 P2 125.9(2)
C26 C25 P2 116.38(19)
C27 C26 C25 121.5(3)
C27 C26 H26 119.2
C25 C26 H26 119.2
C28 C27 C26 120.0(3)
C28 C27 H27 120.0
C26 C27 H27 120.0
C27 C28 C29 120.4(3)
C27 C28 H28 119.8
C29 C28 H28 119.8
C28 C29 C30 119.7(3)
C28 C29 H29 120.1
C30 C29 H29 120.1
C25 C30 C29 120.7(3)
C25 C30 H30 119.7
C29 C30 H30 119.7
C32 C31 C36 116.5(3)
C32 C31 P2 119.3(2)
C36 C31 P2 124.1(2)
C31 C32 C33 121.5(3)
C31 C32 H32 119.2
C33 C32 H32 119.2
C34 C33 C32 120.3(3)
C34 C33 H33 119.8
C32 C33 H33 119.8
C33 C34 C35 119.9(3)
C33 C34 H34 120.0
C35 C34 H34 120.0
C34 C35 C36 119.8(3)
C34 C35 H35 120.1
C36 C35 H35 120.1
C35 C36 C31 121.8(3)
C35 C36 H36 119.1
C31 C36 H36 119.1
C38 C37 C42 116.1(2)
C38 C37 Al1 135.32(19)
C42 C37 Al1 108.57(15)
C39 C38 C37 121.5(2)
C39 C38 H38 119.3
C37 C38 H38 119.3
C40 C39 C38 121.1(2)
C40 C39 H39 119.4
C38 C39 H39 119.4
C39 C40 C41 119.7(2)
C39 C40 H40 120.2
C41 C40 H40 120.2
C40 C41 C42 119.1(2)
C40 C41 H41 120.5
C42 C41 H41 120.5
C41 C42 C37 122.5(2)
C41 C42 P3 129.23(19)
C37 C42 P3 108.07(16)
C48 C43 C44 118.4(2)
C48 C43 P3 124.00(18)
C44 C43 P3 117.48(17)
C45 C44 C43 120.7(2)
C45 C44 H44 119.6
C43 C44 H44 119.6
C46 C45 C44 120.3(2)
C46 C45 H45 119.8
C44 C45 H45 119.8
C47 C46 C45 119.9(2)
C47 C46 H46 120.0
C45 C46 H46 120.0
C46 C47 C48 120.3(2)
C46 C47 H47 119.9
C48 C47 H47 119.9
C43 C48 C47 120.3(2)
C43 C48 H48 119.9
C47 C48 H48 119.9
C50 C49 C54 118.2(2)
C50 C49 P3 124.95(19)
C54 C49 P3 116.86(17)
C49 C50 C51 120.2(2)
C49 C50 H50 119.9
C51 C50 H50 119.9
C52 C51 C50 120.6(2)
C52 C51 H51 119.7
C50 C51 H51 119.7
C51 C52 C53 120.1(2)
C51 C52 H52 119.9
C53 C52 H52 119.9
C52 C53 C54 119.3(3)
C52 C53 H53 120.4
C54 C53 H53 120.4
C53 C54 C49 121.5(2)
C53 C54 H54 119.2
C49 C54 H54 119.2
C60 C55 C56 118.2(2)
C60 C55 P4 124.47(19)
C56 C55 P4 117.19(19)
C57 C56 C55 120.3(3)
C57 C56 H56 119.8
C55 C56 H56 119.8
C58 C57 C56 120.4(3)
C58 C57 H57 119.8
C56 C57 H57 119.8
C57 C58 C59 119.7(3)
C57 C58 H58 120.2
C59 C58 H58 120.2
C58 C59 C60 120.5(3)
C58 C59 H59 119.8
C60 C59 H59 119.8
C55 C60 C59 120.9(2)
C55 C60 H60 119.6
C59 C60 H60 119.6
C62 C61 C66 118.0(2)
C62 C61 P4 118.19(19)
C66 C61 P4 123.80(18)
C61 C62 C63 120.9(2)
C61 C62 H62 119.6
C63 C62 H62 119.6
C64 C63 C62 120.3(2)
C64 C63 H63 119.8
C62 C63 H63 119.8
C63 C64 C65 119.8(3)
C63 C64 H64 120.1
C65 C64 H64 120.1
C64 C65 C66 120.3(3)
C64 C65 H65 119.8
C66 C65 H65 119.8
C61 C66 C65 120.7(2)
C61 C66 H66 119.6
C65 C66 H66 119.6
C68 C67 C72 122.3(2)
C68 C67 P4 128.2(2)
C72 C67 P4 109.41(17)
C69 C68 C67 118.8(3)
C69 C68 H68 120.6
C67 C68 H68 120.6
C68 C69 C70 120.4(2)
C68 C69 H69 119.8
C70 C69 H69 119.8
C69 C70 C71 120.4(2)
C69 C70 H70 119.8
C71 C70 H70 119.8
C70 C71 C72 121.6(3)
C70 C71 H71 119.2
C72 C71 H71 119.2
C71 C72 C67 116.3(2)
C71 C72 Al2 133.2(2)
C67 C72 Al2 110.31(17)
C78 C73 C74 116.9(2)
C78 C73 Al2 116.97(18)
C74 C73 Al2 125.87(18)
C75 C74 C73 120.5(2)
C75 C74 P5 121.68(19)
C73 C74 P5 117.75(18)
C76 C75 C74 120.8(3)
C76 C75 H75 119.6
C74 C75 H75 119.6
C75 C76 C77 119.6(3)
C75 C76 H76 120.2
C77 C76 H76 120.2
C76 C77 C78 119.5(2)
C76 C77 H77 120.3
C78 C77 H77 120.3
C77 C78 C73 122.7(3)
C77 C78 H78 118.6
C73 C78 H78 118.6
C80 C79 C84 117.4(3)
C80 C79 P5 121.9(2)
C84 C79 P5 120.5(2)
C81 C80 C79 121.2(3)
C81 C80 H80 119.4
C79 C80 H80 119.4
C82 C81 C80 120.5(3)
C82 C81 H81 119.7
C80 C81 H81 119.7
C83 C82 C81 119.5(3)
C83 C82 H82 120.2
C81 C82 H82 120.2
C82 C83 C84 120.8(3)
C82 C83 H83 119.6
C84 C83 H83 119.6
C83 C84 C79 120.5(3)
C83 C84 H84 119.7
C79 C84 H84 119.7
C86 C85 C90 117.3(3)
C86 C85 P5 128.0(2)
C90 C85 P5 114.7(2)
C87 C86 C85 120.7(3)
C87 C86 H86 119.7
C85 C86 H86 119.7
C88 C87 C86 120.9(3)
C88 C87 H87 119.5
C86 C87 H87 119.5
C87 C88 C89 120.1(3)
C87 C88 H88 119.9
C89 C88 H88 119.9
C90 C89 C88 119.1(3)
C90 C89 H89 120.5
C88 C89 H89 120.5
C89 C90 C85 121.8(3)
C89 C90 H90 119.1
C85 C90 H90 119.1
C96 C91 C92 116.3(2)
C96 C91 Al2 110.02(17)
C92 C91 Al2 133.7(2)
C93 C92 C91 121.7(3)
C93 C92 H92 119.2
C91 C92 H92 119.2
C92 C93 C94 120.3(3)
C92 C93 H93 119.8
C94 C93 H93 119.8
C95 C94 C93 119.8(2)
C95 C94 H94 120.1
C93 C94 H94 120.1
C94 C95 C96 119.6(3)
C94 C95 H95 120.2
C96 C95 H95 120.2
C95 C96 C91 122.3(2)
C95 C96 P6 129.3(2)
C91 C96 P6 108.30(17)
C98 C97 C102 118.3(2)
C98 C97 P6 121.15(18)
C102 C97 P6 120.23(19)
C99 C98 C97 121.0(2)
C99 C98 H98 119.5
C97 C98 H98 119.5
C98 C99 C100 120.0(2)
C98 C99 H99 120.0
C100 C99 H99 120.0
C101 C100 C99 119.4(2)
C101 C100 H100 120.3
C99 C100 H100 120.3
C102 C101 C100 120.1(2)
C102 C101 H101 120.0
C100 C101 H101 120.0
C101 C102 C97 121.2(2)
C101 C102 H102 119.4
C97 C102 H102 119.4
C108 C103 C104 118.7(2)
C108 C103 P6 118.7(2)
C104 C103 P6 122.52(19)
C105 C104 C103 121.6(3)
C105 C104 H104 119.2
C103 C104 H104 119.2
C104 C105 C106 118.9(3)
C104 C105 H105 120.6
C106 C105 H105 120.6
C107 C106 C105 120.3(3)
C107 C106 H106 119.9
C105 C106 H106 119.9
C106 C107 C108 120.7(3)
C106 C107 H107 119.7
C108 C107 H107 119.7
C103 C108 C107 119.9(3)
C103 C108 H108 120.1
C107 C108 H108 120.1

loop_
_geom_bond_atom_site_label_1
_geom_bond_atom_site_label_2
_geom_bond_distance
P1 C13 1.815(2)
P1 C1 1.820(2)
P1 C7 1.835(2)
P1 Al1 2.8197(9)
P2 C31 1.831(3)
P2 C24 1.834(2)
P2 C25 1.837(2)
P3 C49 1.815(2)
P3 C42 1.817(2)
P3 C43 1.830(2)
P3 Al1 2.6305(9)
P4 C67 1.815(2)
P4 C61 1.821(2)
P4 C55 1.825(3)
P4 Al2 2.7265(10)
P5 C79 1.825(3)
P5 C85 1.825(3)
P5 C74 1.835(3)
P6 C96 1.816(2)
P6 C103 1.819(3)
P6 C97 1.825(2)
P6 Al2 2.6639(10)
Al1 C19 1.976(2)
Al1 C18 1.992(2)
Al1 C37 2.005(2)
Al2 C91 1.983(3)
Al2 C73 1.990(3)
Al2 C72 2.001(2)
C1 C6 1.388(3)
C1 C2 1.398(3)
C2 C3 1.376(3)
C2 H2 0.9500
C3 C4 1.386(4)
C3 H3 0.9500
C4 C5 1.378(3)
C4 H4 0.9500
C5 C6 1.386(3)
C5 H5 0.9500
C6 H6 0.9500
C7 C12 1.385(3)
C7 C8 1.395(3)
C8 C9 1.378(3)
C8 H8 0.9500
C9 C10 1.372(4)
C9 H9 0.9500
C10 C11 1.375(4)
C10 H10 0.9500
C11 C12 1.396(3)
C11 H11 0.9500
C12 H12 0.9500
C13 C14 1.400(3)
C13 C18 1.405(3)
C14 C15 1.367(3)
C14 H14 0.9500
C15 C16 1.391(3)
C15 H15 0.9500
C16 C17 1.379(3)
C16 H16 0.9500
C17 C18 1.397(3)
C17 H17 0.9500
C19 C20 1.407(3)
C19 C24 1.407(3)
C20 C21 1.378(3)
C20 H20 0.9500
C21 C22 1.379(3)
C21 H21 0.9500
C22 C23 1.387(3)
C22 H22 0.9500
C23 C24 1.389(3)
C23 H23 0.9500
C25 C30 1.382(3)
C25 C26 1.394(4)
C26 C27 1.372(4)
C26 H26 0.9500
C27 C28 1.364(4)
C27 H27 0.9500
C28 C29 1.371(4)
C28 H28 0.9500
C29 C30 1.396(3)
C29 H29 0.9500
C30 H30 0.9500
C31 C32 1.380(4)
C31 C36 1.403(4)
C32 C33 1.397(5)
C32 H32 0.9500
C33 C34 1.355(5)
C33 H33 0.9500
C34 C35 1.375(4)
C34 H34 0.9500
C35 C36 1.380(4)
C35 H35 0.9500
C36 H36 0.9500
C37 C38 1.402(3)
C37 C42 1.417(3)
C38 C39 1.381(3)
C38 H38 0.9500
C39 C40 1.381(4)
C39 H39 0.9500
C40 C41 1.387(4)
C40 H40 0.9500
C41 C42 1.391(3)
C41 H41 0.9500
C43 C48 1.383(3)
C43 C44 1.386(3)
C44 C45 1.379(3)
C44 H44 0.9500
C45 C46 1.370(3)
C45 H45 0.9500
C46 C47 1.363(4)
C46 H46 0.9500
C47 C48 1.394(3)
C47 H47 0.9500
C48 H48 0.9500
C49 C50 1.379(3)
C49 C54 1.389(3)
C50 C51 1.394(4)
C50 H50 0.9500
C51 C52 1.360(4)
C51 H51 0.9500
C52 C53 1.379(4)
C52 H52 0.9500
C53 C54 1.381(3)
C53 H53 0.9500
C54 H54 0.9500
C55 C60 1.379(3)
C55 C56 1.402(3)
C56 C57 1.388(4)
C56 H56 0.9500
C57 C58 1.371(4)
C57 H57 0.9500
C58 C59 1.372(4)
C58 H58 0.9500
C59 C60 1.386(4)
C59 H59 0.9500
C60 H60 0.9500
C61 C62 1.388(3)
C61 C66 1.389(3)
C62 C63 1.392(4)
C62 H62 0.9500
C63 C64 1.366(4)
C63 H63 0.9500
C64 C65 1.372(4)
C64 H64 0.9500
C65 C66 1.390(4)
C65 H65 0.9500
C66 H66 0.9500
C67 C68 1.400(3)
C67 C72 1.411(3)
C68 C69 1.378(4)
C68 H68 0.9500
C69 C70 1.383(4)
C69 H69 0.9500
C70 C71 1.387(3)
C70 H70 0.9500
C71 C72 1.401(3)
C71 H71 0.9500
C73 C78 1.387(3)
C73 C74 1.406(3)
C74 C75 1.398(3)
C75 C76 1.377(4)
C75 H75 0.9500
C76 C77 1.381(4)
C76 H76 0.9500
C77 C78 1.387(4)
C77 H77 0.9500
C78 H78 0.9500
C79 C80 1.396(4)
C79 C84 1.407(4)
C80 C81 1.389(4)
C80 H80 0.9500
C81 C82 1.373(4)
C81 H81 0.9500
C82 C83 1.375(4)
C82 H82 0.9500
C83 C84 1.390(4)
C83 H83 0.9500
C84 H84 0.9500
C85 C86 1.388(3)
C85 C90 1.405(4)
C86 C87 1.380(4)
C86 H86 0.9500
C87 C88 1.366(4)
C87 H87 0.9500
C88 C89 1.382(4)
C88 H88 0.9500
C89 C90 1.379(4)
C89 H89 0.9500
C90 H90 0.9500
C91 C96 1.405(3)
C91 C92 1.408(3)
C92 C93 1.378(3)
C92 H92 0.9500
C93 C94 1.392(4)
C93 H93 0.9500
C94 C95 1.378(4)
C94 H94 0.9500
C95 C96 1.388(3)
C95 H95 0.9500
C97 C98 1.388(3)
C97 C102 1.387(3)
C98 C99 1.378(3)
C98 H98 0.9500
C99 C100 1.390(4)
C99 H99 0.9500
C100 C101 1.384(4)
C100 H100 0.9500
C101 C102 1.376(3)
C101 H101 0.9500
C102 H102 0.9500
C103 C108 1.380(3)
C103 C104 1.388(4)
C104 C105 1.386(4)
C104 H104 0.9500
C105 C106 1.383(4)
C105 H105 0.9500
C106 C107 1.367(4)
C106 H106 0.9500
C107 C108 1.395(4)
C107 H107 0.9500
C108 H108 0.9500

loop_
_geom_torsion_atom_site_label_1
_geom_torsion_atom_site_label_2
_geom_torsion_atom_site_label_3
_geom_torsion_atom_site_label_4
_geom_torsion
C49 P3 Al1 C19 -138.94(12)
C42 P3 Al1 C19 113.83(10)
C43 P3 Al1 C19 14.99(11)
C49 P3 Al1 C18 -4.08(12)
C42 P3 Al1 C18 -111.31(10)
C43 P3 Al1 C18 149.85(11)
C49 P3 Al1 C37 110.17(12)
C42 P3 Al1 C37 2.94(9)
C43 P3 Al1 C37 -95.91(11)
C49 P3 Al1 P1 55.80(13)
C42 P3 Al1 P1 -51.43(11)
C43 P3 Al1 P1 -150.27(11)
C13 P1 Al1 C19 126.93(10)
C1 P1 Al1 C19 -133.94(11)
C7 P1 Al1 C19 35.05(13)
C13 P1 Al1 C18 0.08(10)
C1 P1 Al1 C18 99.22(11)
C7 P1 Al1 C18 -91.79(13)
C13 P1 Al1 C37 -116.99(10)
C1 P1 Al1 C37 -17.85(11)
C7 P1 Al1 C37 151.14(12)
C13 P1 Al1 P3 -67.79(11)
C1 P1 Al1 P3 31.34(13)
C7 P1 Al1 P3 -159.66(12)
C96 P6 Al2 C91 -2.94(11)
C103 P6 Al2 C91 -107.43(13)
C97 P6 Al2 C91 95.47(12)
C96 P6 Al2 C73 121.57(11)
C103 P6 Al2 C73 17.09(14)
C97 P6 Al2 C73 -140.01(11)
C96 P6 Al2 C72 -123.07(10)
C103 P6 Al2 C72 132.44(13)
C97 P6 Al2 C72 -24.65(12)
C96 P6 Al2 P4 -79.75(13)
C103 P6 Al2 P4 175.76(13)
C97 P6 Al2 P4 18.67(15)
C67 P4 Al2 C91 -122.09(10)
C61 P4 Al2 C91 -21.68(12)
C55 P4 Al2 C91 139.78(12)
C67 P4 Al2 C73 107.14(10)
C61 P4 Al2 C73 -152.45(12)
C55 P4 Al2 C73 9.02(13)
C67 P4 Al2 C72 -4.48(10)
C61 P4 Al2 C72 95.93(12)
C55 P4 Al2 C72 -102.60(12)
C67 P4 Al2 P6 -52.03(13)
C61 P4 Al2 P6 48.38(15)
C55 P4 Al2 P6 -150.16(13)
C13 P1 C1 C6 3.8(2)
C7 P1 C1 C6 113.66(19)
Al1 P1 C1 C6 -74.4(2)
C13 P1 C1 C2 178.61(17)
C7 P1 C1 C2 -71.57(19)
Al1 P1 C1 C2 100.34(17)
C6 C1 C2 C3 -1.5(3)
P1 C1 C2 C3 -176.52(18)
C1 C2 C3 C4 1.3(4)
C2 C3 C4 C5 -0.2(4)
C3 C4 C5 C6 -0.7(4)
C4 C5 C6 C1 0.5(4)
C2 C1 C6 C5 0.5(3)
P1 C1 C6 C5 175.30(18)
C13 P1 C7 C12 115.1(2)
C1 P1 C7 C12 3.3(2)
Al1 P1 C7 C12 -166.92(16)
C13 P1 C7 C8 -64.5(2)
C1 P1 C7 C8 -176.34(18)
Al1 P1 C7 C8 13.5(2)
C12 C7 C8 C9 0.0(4)
P1 C7 C8 C9 179.7(2)
C7 C8 C9 C10 0.1(4)
C8 C9 C10 C11 -0.3(4)
C9 C10 C11 C12 0.5(4)
C8 C7 C12 C11 0.2(4)
P1 C7 C12 C11 -179.42(19)
C10 C11 C12 C7 -0.4(4)
C1 P1 C13 C14 63.6(2)
C7 P1 C13 C14 -46.6(2)
Al1 P1 C13 C14 -179.3(2)
C1 P1 C13 C18 -117.21(16)
C7 P1 C13 C18 132.59(17)
Al1 P1 C13 C18 -0.12(14)
C18 C13 C14 C15 1.8(4)
P1 C13 C14 C15 -179.11(19)
C13 C14 C15 C16 -0.2(4)
C14 C15 C16 C17 -0.8(4)
C15 C16 C17 C18 0.4(4)
C16 C17 C18 C13 1.0(3)
C16 C17 C18 Al1 179.13(19)
C14 C13 C18 C17 -2.1(3)
P1 C13 C18 C17 178.63(16)
C14 C13 C18 Al1 179.43(18)
P1 C13 C18 Al1 0.2(2)
C19 Al1 C18 C17 96.7(2)
C37 Al1 C18 C17 -93.4(2)
P3 Al1 C18 C17 -21.6(2)
P1 Al1 C18 C17 -178.3(2)
C19 Al1 C18 C13 -85.16(18)
C37 Al1 C18 C13 84.80(18)
P3 Al1 C18 C13 156.59(14)
P1 Al1 C18 C13 -0.11(13)
C18 Al1 C19 C20 134.40(17)
C37 Al1 C19 C20 -35.9(2)
P3 Al1 C19 C20 -106.41(17)
P1 Al1 C19 C20 67.42(18)
C18 Al1 C19 C24 -56.6(2)
C37 Al1 C19 C24 133.1(2)
P3 Al1 C19 C24 62.6(2)
P1 Al1 C19 C24 -123.55(19)
C24 C19 C20 C21 -2.1(3)
Al1 C19 C20 C21 167.95(19)
C19 C20 C21 C22 -2.0(4)
C20 C21 C22 C23 3.8(4)
C21 C22 C23 C24 -1.3(4)
C22 C23 C24 C19 -2.9(4)
C22 C23 C24 P2 174.28(19)
C20 C19 C24 C23 4.6(3)
Al1 C19 C24 C23 -164.54(18)
C20 C19 C24 P2 -172.82(17)
Al1 C19 C24 P2 18.1(3)
C31 P2 C24 C23 -77.4(2)
C25 P2 C24 C23 28.3(2)
C31 P2 C24 C19 99.98(19)
C25 P2 C24 C19 -154.31(18)
C31 P2 C25 C30 -5.4(3)
C24 P2 C25 C30 -110.0(2)
C31 P2 C25 C26 176.2(2)
C24 P2 C25 C26 71.5(2)
C30 C25 C26 C27 2.0(4)
P2 C25 C26 C27 -179.4(2)
C25 C26 C27 C28 -1.9(5)
C26 C27 C28 C29 1.0(5)
C27 C28 C29 C30 -0.3(5)
C26 C25 C30 C29 -1.3(4)
P2 C25 C30 C29 -179.7(2)
C28 C29 C30 C25 0.5(5)
C24 P2 C31 C32 -177.4(2)
C25 P2 C31 C32 77.8(3)
C24 P2 C31 C36 1.0(2)
C25 P2 C31 C36 -103.9(2)
C36 C31 C32 C33 1.7(5)
P2 C31 C32 C33 -179.8(3)
C31 C32 C33 C34 0.0(6)
C32 C33 C34 C35 -2.2(6)
C33 C34 C35 C36 2.7(5)
C34 C35 C36 C31 -0.9(4)
C32 C31 C36 C35 -1.3(4)
P2 C31 C36 C35 -179.7(2)
C19 Al1 C37 C38 81.4(2)
C18 Al1 C37 C38 -90.0(2)
P3 Al1 C37 C38 175.1(2)
P1 Al1 C37 C38 -24.7(2)
C19 Al1 C37 C42 -97.58(16)
C18 Al1 C37 C42 91.04(16)
P3 Al1 C37 C42 -3.85(12)
P1 Al1 C37 C42 156.34(13)
C42 C37 C38 C39 -1.5(3)
Al1 C37 C38 C39 179.67(18)
C37 C38 C39 C40 -0.1(4)
C38 C39 C40 C41 1.8(4)
C39 C40 C41 C42 -1.8(4)
C40 C41 C42 C37 0.2(3)
C40 C41 C42 P3 174.25(19)
C38 C37 C42 C41 1.4(3)
Al1 C37 C42 C41 -179.39(18)
C38 C37 C42 P3 -173.75(17)
Al1 C37 C42 P3 5.42(17)
C49 P3 C42 C41 53.1(2)
C43 P3 C42 C41 -58.6(2)
Al1 P3 C42 C41 -178.8(2)
C49 P3 C42 C37 -132.14(15)
C43 P3 C42 C37 116.16(15)
Al1 P3 C42 C37 -4.04(13)
C49 P3 C43 C48 2.1(2)
C42 P3 C43 C48 120.1(2)
Al1 P3 C43 C48 -157.73(18)
C49 P3 C43 C44 178.80(18)
C42 P3 C43 C44 -63.3(2)
Al1 P3 C43 C44 18.9(2)
C48 C43 C44 C45 -0.1(4)
P3 C43 C44 C45 -176.93(19)
C43 C44 C45 C46 0.8(4)
C44 C45 C46 C47 -1.2(4)
C45 C46 C47 C48 0.8(4)
C44 C43 C48 C47 -0.3(4)
P3 C43 C48 C47 176.3(2)
C46 C47 C48 C43 0.0(4)
C42 P3 C49 C50 -12.0(2)
C43 P3 C49 C50 100.7(2)
Al1 P3 C49 C50 -101.7(2)
C42 P3 C49 C54 168.48(17)
C43 P3 C49 C54 -78.81(19)
Al1 P3 C49 C54 78.75(19)
C54 C49 C50 C51 1.1(4)
P3 C49 C50 C51 -178.49(19)
C49 C50 C51 C52 -0.7(4)
C50 C51 C52 C53 0.3(4)
C51 C52 C53 C54 -0.3(4)
C52 C53 C54 C49 0.6(4)
C50 C49 C54 C53 -1.0(4)
P3 C49 C54 C53 178.55(19)
C67 P4 C55 C60 119.0(2)
C61 P4 C55 C60 5.6(2)
Al2 P4 C55 C60 -158.56(17)
C67 P4 C55 C56 -65.0(2)
C61 P4 C55 C56 -178.38(19)
Al2 P4 C55 C56 17.4(2)
C60 C55 C56 C57 -0.7(4)
P4 C55 C56 C57 -176.9(2)
C55 C56 C57 C58 0.3(4)
C56 C57 C58 C59 0.3(4)
C57 C58 C59 C60 -0.5(4)
C56 C55 C60 C59 0.4(4)
P4 C55 C60 C59 176.39(19)
C58 C59 C60 C55 0.1(4)
C67 P4 C61 C62 163.37(19)
C55 P4 C61 C62 -83.9(2)
Al2 P4 C61 C62 81.6(2)
C67 P4 C61 C66 -15.2(2)
C55 P4 C61 C66 97.5(2)
Al2 P4 C61 C66 -97.0(2)
C66 C61 C62 C63 0.0(4)
P4 C61 C62 C63 -178.7(2)
C61 C62 C63 C64 0.1(4)
C62 C63 C64 C65 -0.1(4)
C63 C64 C65 C66 0.0(4)
C62 C61 C66 C65 -0.1(4)
P4 C61 C66 C65 178.5(2)
C64 C65 C66 C61 0.1(4)
C61 P4 C67 C68 64.6(2)
C55 P4 C67 C68 -46.4(2)
Al2 P4 C67 C68 -174.3(2)
C61 P4 C67 C72 -114.90(17)
C55 P4 C67 C72 134.07(17)
Al2 P4 C67 C72 6.15(14)
C72 C67 C68 C69 3.8(4)
P4 C67 C68 C69 -175.64(19)
C67 C68 C69 C70 -1.0(4)
C68 C69 C70 C71 -1.9(4)
C69 C70 C71 C72 2.2(4)
C70 C71 C72 C67 0.5(3)
C70 C71 C72 Al2 -173.54(19)
C68 C67 C72 C71 -3.5(3)
P4 C67 C72 C71 176.04(17)
C68 C67 C72 Al2 171.85(19)
P4 C67 C72 Al2 -8.6(2)
C91 Al2 C72 C71 -83.2(3)
C73 Al2 C72 C71 95.0(2)
P6 Al2 C72 C71 -13.7(2)
P4 Al2 C72 C71 -179.8(3)
C91 Al2 C72 C67 102.55(18)
C73 Al2 C72 C67 -79.27(18)
P6 Al2 C72 C67 171.97(15)
P4 Al2 C72 C67 5.90(14)
C91 Al2 C73 C78 144.02(18)
C72 Al2 C73 C78 -34.1(2)
P6 Al2 C73 C78 73.38(19)
P4 Al2 C73 C78 -99.90(18)
C91 Al2 C73 C74 -42.6(3)
C72 Al2 C73 C74 139.4(2)
P6 Al2 C73 C74 -113.2(2)
P4 Al2 C73 C74 73.5(2)
C78 C73 C74 C75 1.0(4)
Al2 C73 C74 C75 -172.39(19)
C78 C73 C74 P5 -176.90(18)
Al2 C73 C74 P5 9.7(3)
C79 P5 C74 C75 -67.2(2)
C85 P5 C74 C75 40.4(2)
C79 P5 C74 C73 110.8(2)
C85 P5 C74 C73 -141.7(2)
C73 C74 C75 C76 -0.1(4)
P5 C74 C75 C76 177.8(2)
C74 C75 C76 C77 -0.7(4)
C75 C76 C77 C78 0.4(4)
C76 C77 C78 C73 0.6(4)
C74 C73 C78 C77 -1.3(4)
Al2 C73 C78 C77 172.7(2)
C85 P5 C79 C80 -132.0(2)
C74 P5 C79 C80 -26.2(2)
C85 P5 C79 C84 53.9(2)
C74 P5 C79 C84 159.7(2)
C84 C79 C80 C81 -1.9(4)
P5 C79 C80 C81 -176.2(2)
C79 C80 C81 C82 -0.3(5)
C80 C81 C82 C83 1.6(5)
C81 C82 C83 C84 -0.6(5)
C82 C83 C84 C79 -1.6(5)
C80 C79 C84 C83 2.8(4)
P5 C79 C84 C83 177.2(2)
C79 P5 C85 C86 6.5(3)
C74 P5 C85 C86 -98.5(2)
C79 P5 C85 C90 -172.96(19)
C74 P5 C85 C90 82.0(2)
C90 C85 C86 C87 0.0(4)
P5 C85 C86 C87 -179.5(2)
C85 C86 C87 C88 -2.4(4)
C86 C87 C88 C89 3.0(4)
C87 C88 C89 C90 -1.2(4)
C88 C89 C90 C85 -1.2(5)
C86 C85 C90 C89 1.8(4)
P5 C85 C90 C89 -178.7(2)
C73 Al2 C91 C96 -85.32(19)
C72 Al2 C91 C96 92.57(19)
P6 Al2 C91 C96 3.90(14)
P4 Al2 C91 C96 164.78(14)
C73 Al2 C91 C92 94.3(3)
C72 Al2 C91 C92 -87.8(3)
P6 Al2 C91 C92 -176.5(3)
P4 Al2 C91 C92 -15.6(3)
C96 C91 C92 C93 1.2(3)
Al2 C91 C92 C93 -178.46(19)
C91 C92 C93 C94 0.3(4)
C92 C93 C94 C95 -0.9(4)
C93 C94 C95 C96 0.0(4)
C94 C95 C96 C91 1.6(4)
C94 C95 C96 P6 -174.5(2)
C92 C91 C96 C95 -2.1(3)
Al2 C91 C96 C95 177.58(19)
C92 C91 C96 P6 174.74(17)
Al2 C91 C96 P6 -5.5(2)
C103 P6 C96 C95 -48.3(3)
C97 P6 C96 C95 61.4(3)
Al2 P6 C96 C95 -179.4(2)
C103 P6 C96 C91 135.16(17)
C97 P6 C96 C91 -115.21(17)
Al2 P6 C96 C91 4.02(14)
C96 P6 C97 C98 29.3(2)
C103 P6 C97 C98 145.2(2)
Al2 P6 C97 C98 -51.6(2)
C96 P6 C97 C102 -157.1(2)
C103 P6 C97 C102 -41.2(2)
Al2 P6 C97 C102 122.01(18)
C102 C97 C98 C99 1.6(4)
P6 C97 C98 C99 175.41(19)
C97 C98 C99 C100 1.3(4)
C98 C99 C100 C101 -3.2(4)
C99 C100 C101 C102 2.1(4)
C100 C101 C102 C97 0.9(4)
C98 C97 C102 C101 -2.7(4)
P6 C97 C102 C101 -176.56(19)
C96 P6 C103 C108 -116.5(2)
C97 P6 C103 C108 131.9(2)
Al2 P6 C103 C108 -28.2(3)
C96 P6 C103 C104 68.1(2)
C97 P6 C103 C104 -43.4(2)
Al2 P6 C103 C104 156.38(17)
C108 C103 C104 C105 -1.0(4)
P6 C103 C104 C105 174.4(2)
C103 C104 C105 C106 -0.5(4)
C104 C105 C106 C107 1.8(4)
C105 C106 C107 C108 -1.7(4)
C104 C103 C108 C107 1.1(4)
P6 C103 C108 C107 -174.5(2)
C106 C107 C108 C103 0.2(4)

loop_
_platon_squeeze_void_nr
_platon_squeeze_void_average_x
_platon_squeeze_void_average_y
_platon_squeeze_void_average_z
_platon_squeeze_void_volume
_platon_squeeze_void_count_electrons
_platon_squeeze_void_content
1 0.000 0.500 0.500 189 31 ' '
2 0.173 0.878 0.921 14 0 ' '
3 0.370 0.855 0.435 10 1 ' '
4 0.630 0.145 0.565 10 1 ' '
5 0.827 0.122 0.079 14 0 ' '
